data_1513683
loop_
_publ_author_name
'Mukherjee, Debabrata'
'Ellern, Arkady'
'Sadow, Aaron D.'

_publ_section_title
;
 Magnesium-catalyzed hydroboration of esters: evidence for a new
 zwitterionic mechanism
;
_journal_issue 3
_journal_name_full 'Chemical Science'
_journal_page_first 959
_journal_paper_doi 10.1039/c3sc52793j
_journal_volume 5
_journal_year 2014
_chemical_formula_moiety 'C27 H43 B2 Mg N3 O5'
_chemical_formula_sum 'C27 H43 B2 Mg N3 O5'
_chemical_formula_weight 535.57
_chemical_name_systematic
; 
 ? 
;
_space_group_crystal_system monoclinic
_space_group_IT_number 14
_space_group_name_Hall '-P 2ybc'
_space_group_name_H-M_alt 'P 1 21/c 1'
_symmetry_space_group_name_Hall '-P 2ybc'
_symmetry_space_group_name_H-M 'P 1 21/c 1'
_atom_sites_solution_hydrogens mixed
_audit_creation_method SHELXL-2013
_cell_angle_alpha 90
_cell_angle_beta 106.244(6)
_cell_angle_gamma 90
_cell_formula_units_Z 4
_cell_length_a 9.290(3)
_cell_length_b 24.265(8)
_cell_length_c 13.856(5)
_cell_measurement_reflns_used 1613
_cell_measurement_temperature 173(2)
_cell_measurement_theta_max 19.66
_cell_measurement_theta_min 2.27
_cell_volume 2998.8(18)
_computing_cell_refinement 'Bruker SAINT'
_computing_data_collection 'Bruker APEX2'
_computing_data_reduction 'Bruker SAINT'
_computing_molecular_graphics 'Bruker SHELXTL'
_computing_publication_material 'Bruker SHELXTL'
_computing_structure_refinement 'SHELXL-2013 (Sheldrick, 2013)'
_computing_structure_solution 'SHELXS-97 (Sheldrick, 2008)'
_diffrn_ambient_temperature 173(2)
_diffrn_measured_fraction_theta_full 0.997
_diffrn_measured_fraction_theta_max 0.996
_diffrn_measurement_device_type 'Bruker APEX-II CCD'
_diffrn_measurement_method '\f and \w scans'
_diffrn_radiation_type MoK\a
_diffrn_radiation_wavelength 0.71073
_diffrn_reflns_av_R_equivalents 0.0901
_diffrn_reflns_av_unetI/netI 0.0733
_diffrn_reflns_Laue_measured_fraction_full 0.997
_diffrn_reflns_Laue_measured_fraction_max 0.996
_diffrn_reflns_limit_h_max 11
_diffrn_reflns_limit_h_min -11
_diffrn_reflns_limit_k_max 29
_diffrn_reflns_limit_k_min -29
_diffrn_reflns_limit_l_max 16
_diffrn_reflns_limit_l_min -16
_diffrn_reflns_number 24456
_diffrn_reflns_point_group_measured_fraction_full 0.997
_diffrn_reflns_point_group_measured_fraction_max 0.996
_diffrn_reflns_theta_full 25.242
_diffrn_reflns_theta_max 25.266
_diffrn_reflns_theta_min 1.678
_exptl_absorpt_coefficient_mu 0.098
_exptl_absorpt_correction_T_max 0.75
_exptl_absorpt_correction_T_min 0.70
_exptl_absorpt_correction_type multi-scan
_exptl_absorpt_process_details 'Bruker SADABS'
_exptl_crystal_colour colourless
_exptl_crystal_density_diffrn 1.186
_exptl_crystal_description block
_exptl_crystal_F_000 1152
_exptl_crystal_size_max 0.170
_exptl_crystal_size_mid 0.160
_exptl_crystal_size_min 0.120
_refine_diff_density_max 0.467
_refine_diff_density_min -0.244
_refine_diff_density_rms 0.054
_refine_ls_extinction_method none
_refine_ls_goodness_of_fit_ref 1.008
_refine_ls_hydrogen_treatment mixed
_refine_ls_matrix_type full
_refine_ls_number_parameters 361
_refine_ls_number_reflns 5418
_refine_ls_number_restraints 0
_refine_ls_restrained_S_all 1.008
_refine_ls_R_factor_all 0.1058
_refine_ls_R_factor_gt 0.0538
_refine_ls_shift/su_max 0.001
_refine_ls_shift/su_mean 0.000
_refine_ls_structure_factor_coef Fsqd
_refine_ls_weighting_details
; 
 w=1/[\s^2^(Fo^2^)+(0.0414P)^2^+2.2078P] 
 where P=(Fo^2^+2Fc^2^)/3 
;
_refine_ls_weighting_scheme calc
_refine_ls_wR_factor_gt 0.1084
_refine_ls_wR_factor_ref 0.1318
_reflns_Friedel_coverage 0.000
_reflns_number_gt 3376
_reflns_number_total 5418
_reflns_threshold_expression 'I > 2\s(I)'
_cod_data_source_file c3sc52793j.txt
_cod_data_source_block ToMMgH2Bpin
_cod_original_cell_volume 2998.6(18)
_cod_database_code 1513683
_shelx_space_group_comment
; 
The symmetry employed for this shelxl refinement is uniquely defined 
by the following loop, which should always be used as a source of 
symmetry information in preference to the above space-group names. 
They are only intended as comments. 
;
_shelx_estimated_absorpt_t_min 0.983
_shelx_estimated_absorpt_t_max 0.988
_shelxl_version_number 2013-2

loop_
_space_group_symop_operation_xyz
'x, y, z'
'-x, y+1/2, -z+1/2'
'-x, -y, -z'
'x, -y-1/2, z-1/2'

loop_
_atom_site_label
_atom_site_type_symbol
_atom_site_fract_x
_atom_site_fract_y
_atom_site_fract_z
_atom_site_U_iso_or_equiv
_atom_site_adp_type
_atom_site_occupancy
_atom_site_site_symmetry_order
_atom_site_calc_flag
_atom_site_refinement_flags_posn
_atom_site_refinement_flags_adp
Mg1 Mg 0.70642(10) 0.86773(4) 0.23561(7) 0.0206(2) Uani 1 1 d . .
B1 B 0.8458(3) 0.98539(13) 0.2430(2) 0.0217(7) Uani 1 1 d . .
B2 B 0.6861(4) 0.76850(15) 0.2839(3) 0.0371(9) Uani 1 1 d . .
H2D H 0.794(3) 0.7845(12) 0.269(2) 0.042(9) Uiso 1 1 d . .
H2E H 0.706(4) 0.7708(13) 0.370(3) 0.062(10) Uiso 1 1 d . .
C1 C 0.9111(4) 0.82821(14) 0.0478(3) 0.0491(10) Uani 1 1 d . .
H1A H 1.0062 0.8357 0.0986 0.074 Uiso 1 1 calc R U
H1B H 0.9313 0.8157 -0.0144 0.074 Uiso 1 1 calc R U
H1C H 0.8562 0.7995 0.0725 0.074 Uiso 1 1 calc R U
C2 C 0.8180(3) 0.88037(11) 0.0273(2) 0.0272(7) Uani 1 1 d . .
C3 C 0.6691(4) 0.87086(15) -0.0506(2) 0.0460(9) Uani 1 1 d . .
H3A H 0.6132 0.8421 -0.0269 0.069 Uiso 1 1 calc R U
H3B H 0.6869 0.8592 -0.1140 0.069 Uiso 1 1 calc R U
H3C H 0.6110 0.9051 -0.0614 0.069 Uiso 1 1 calc R U
C4 C 0.9045(4) 0.92923(12) 0.0000(2) 0.0388(8) Uani 1 1 d . .
H4A H 1.0068 0.9178 -0.0002 0.047 Uiso 1 1 calc R U
H4B H 0.8517 0.9438 -0.0673 0.047 Uiso 1 1 calc R U
C5 C 0.8436(3) 0.94876(11) 0.1435(2) 0.0204(6) Uani 1 1 d . .
C6 C 0.4784(5) 0.92619(16) 0.3854(3) 0.0682(13) Uani 1 1 d . .
H6A H 0.4810 0.8862 0.3758 0.102 Uiso 1 1 calc R U
H6B H 0.3942 0.9356 0.4120 0.102 Uiso 1 1 calc R U
H6C H 0.5724 0.9382 0.4330 0.102 Uiso 1 1 calc R U
C7 C 0.4588(3) 0.95539(12) 0.2842(3) 0.0362(8) Uani 1 1 d . .
C8 C 0.3154(4) 0.93863(16) 0.2091(4) 0.0696(13) Uani 1 1 d . .
H8A H 0.3120 0.9541 0.1432 0.104 Uiso 1 1 calc R U
H8B H 0.2302 0.9525 0.2306 0.104 Uiso 1 1 calc R U
H8C H 0.3103 0.8983 0.2045 0.104 Uiso 1 1 calc R U
C9 C 0.4742(3) 1.01789(12) 0.2970(3) 0.0386(8) Uani 1 1 d . .
H9A H 0.3974 1.0370 0.2433 0.046 Uiso 1 1 calc R U
H9B H 0.4627 1.0293 0.3631 0.046 Uiso 1 1 calc R U
C10 C 0.6767(3) 0.98447(11) 0.2567(2) 0.0233(6) Uani 1 1 d . .
C11 C 1.1093(4) 0.83430(13) 0.3917(3) 0.0428(9) Uani 1 1 d . .
H11A H 1.0459 0.8057 0.3510 0.064 Uiso 1 1 calc R U
H11B H 1.1874 0.8170 0.4457 0.064 Uiso 1 1 calc R U
H11C H 1.1560 0.8561 0.3491 0.064 Uiso 1 1 calc R U
C12 C 1.0136(3) 0.87173(12) 0.4371(2) 0.0257(7) Uani 1 1 d . .
C13 C 0.9461(4) 0.84110(14) 0.5091(2) 0.0436(9) Uani 1 1 d . .
H13A H 0.8719 0.8646 0.5272 0.065 Uiso 1 1 calc R U
H13B H 1.0255 0.8314 0.5698 0.065 Uiso 1 1 calc R U
H13C H 0.8973 0.8074 0.4768 0.065 Uiso 1 1 calc R U
C14 C 1.0994(3) 0.92317(12) 0.4857(2) 0.0302(7) Uani 1 1 d . .
H14A H 1.0672 0.9348 0.5449 0.036 Uiso 1 1 calc R U
H14B H 1.2088 0.9162 0.5071 0.036 Uiso 1 1 calc R U
C15 C 0.9359(3) 0.94646(11) 0.3375(2) 0.0212(6) Uani 1 1 d . .
C16 C 0.9107(3) 1.04648(11) 0.2350(2) 0.0224(6) Uani 1 1 d . .
C17 C 1.0623(3) 1.06018(12) 0.2709(2) 0.0268(7) Uani 1 1 d . .
H17 H 1.1310 1.0329 0.3052 0.032 Uiso 1 1 calc R U
C18 C 1.1164(4) 1.11204(12) 0.2583(2) 0.0317(7) Uani 1 1 d . .
H18 H 1.2203 1.1197 0.2843 0.038 Uiso 1 1 calc R U
C19 C 1.0203(4) 1.15267(12) 0.2083(2) 0.0363(8) Uani 1 1 d . .
H19 H 1.0569 1.1885 0.2004 0.044 Uiso 1 1 calc R U
C20 C 0.8705(4) 1.14034(12) 0.1699(2) 0.0372(8) Uani 1 1 d . .
H20 H 0.8033 1.1678 0.1343 0.045 Uiso 1 1 calc R U
C21 C 0.8163(3) 1.08825(12) 0.1826(2) 0.0320(7) Uani 1 1 d . .
H21 H 0.7125 1.0807 0.1551 0.038 Uiso 1 1 calc R U
C22 C 0.4382(3) 0.77102(12) 0.1755(2) 0.0345(8) Uani 1 1 d . .
C23 C 0.3456(4) 0.76314(14) 0.2499(3) 0.0510(10) Uani 1 1 d . .
H23A H 0.4048 0.7428 0.3087 0.076 Uiso 1 1 calc R U
H23B H 0.2543 0.7424 0.2176 0.076 Uiso 1 1 calc R U
H23C H 0.3182 0.7992 0.2712 0.076 Uiso 1 1 calc R U
C24 C 0.3457(4) 0.79798(13) 0.0787(3) 0.0507(10) Uani 1 1 d . .
H24A H 0.2972 0.8312 0.0950 0.076 Uiso 1 1 calc R U
H24B H 0.2690 0.7721 0.0418 0.076 Uiso 1 1 calc R U
H24C H 0.4114 0.8080 0.0371 0.076 Uiso 1 1 calc R U
C25 C 0.5163(3) 0.71740(12) 0.1580(2) 0.0314(7) Uani 1 1 d . .
C26 C 0.5712(4) 0.72030(14) 0.0645(3) 0.0510(10) Uani 1 1 d . .
H26A H 0.6279 0.7545 0.0656 0.077 Uiso 1 1 calc R U
H26B H 0.4850 0.7197 0.0045 0.077 Uiso 1 1 calc R U
H26C H 0.6361 0.6886 0.0633 0.077 Uiso 1 1 calc R U
C27 C 0.4220(3) 0.66591(12) 0.1564(3) 0.0427(9) Uani 1 1 d . .
H27A H 0.4748 0.6338 0.1401 0.064 Uiso 1 1 calc R U
H27B H 0.3253 0.6701 0.1054 0.064 Uiso 1 1 calc R U
H27C H 0.4052 0.6607 0.2225 0.064 Uiso 1 1 calc R U
N1 N 0.7898(2) 0.90006(9) 0.12264(16) 0.0233(5) Uani 1 1 d . .
N2 N 0.5920(2) 0.94159(9) 0.24838(17) 0.0244(5) Uani 1 1 d . .
N3 N 0.8963(2) 0.89686(9) 0.35106(16) 0.0227(5) Uani 1 1 d . .
O1 O 0.9110(2) 0.97050(8) 0.07676(14) 0.0290(5) Uani 1 1 d . .
O2 O 0.6236(2) 1.03063(8) 0.29027(16) 0.0336(5) Uani 1 1 d . .
O3 O 1.0614(2) 0.96493(8) 0.40681(14) 0.0279(5) Uani 1 1 d . .
O4 O 0.5651(2) 0.80613(8) 0.22238(16) 0.0344(5) Uani 1 1 d . .
O5 O 0.6421(2) 0.71398(8) 0.24468(17) 0.0453(6) Uani 1 1 d . .

loop_
_atom_site_aniso_label
_atom_site_aniso_U_11
_atom_site_aniso_U_22
_atom_site_aniso_U_33
_atom_site_aniso_U_23
_atom_site_aniso_U_13
_atom_site_aniso_U_12
Mg1 0.0221(5) 0.0172(5) 0.0232(5) -0.0006(4) 0.0078(4) -0.0014(4)
B1 0.0222(17) 0.0196(16) 0.0244(18) -0.0021(14) 0.0082(14) -0.0026(14)
B2 0.039(2) 0.0231(19) 0.039(2) 0.0046(17) -0.0048(19) -0.0065(17)
C1 0.064(3) 0.038(2) 0.057(2) 0.0031(18) 0.036(2) 0.0114(18)
C2 0.0364(18) 0.0267(16) 0.0226(16) -0.0041(13) 0.0148(14) -0.0053(13)
C3 0.053(2) 0.058(2) 0.0271(18) -0.0064(17) 0.0119(16) -0.0151(19)
C4 0.059(2) 0.0327(18) 0.0321(18) -0.0098(15) 0.0251(17) -0.0149(16)
C5 0.0188(15) 0.0209(15) 0.0225(15) 0.0034(12) 0.0076(12) 0.0029(12)
C6 0.091(3) 0.052(2) 0.088(3) 0.003(2) 0.068(3) -0.004(2)
C7 0.0281(17) 0.0256(17) 0.062(2) -0.0093(16) 0.0245(16) -0.0004(14)
C8 0.031(2) 0.048(2) 0.127(4) -0.037(2) 0.018(2) -0.0013(18)
C9 0.0293(18) 0.0280(17) 0.065(2) -0.0090(16) 0.0246(17) -0.0021(14)
C10 0.0276(16) 0.0181(15) 0.0246(16) 0.0014(12) 0.0080(13) 0.0045(13)
C11 0.037(2) 0.038(2) 0.046(2) -0.0033(17) 0.0001(16) 0.0144(16)
C12 0.0269(16) 0.0268(16) 0.0204(15) 0.0024(13) 0.0017(12) 0.0007(13)
C13 0.048(2) 0.049(2) 0.0297(18) 0.0089(16) 0.0047(16) -0.0143(17)
C14 0.0310(17) 0.0316(17) 0.0238(16) 0.0034(14) 0.0006(13) -0.0023(14)
C15 0.0195(15) 0.0243(16) 0.0216(15) -0.0054(12) 0.0090(12) -0.0020(12)
C16 0.0292(16) 0.0205(15) 0.0210(15) -0.0026(12) 0.0128(13) -0.0008(13)
C17 0.0288(17) 0.0233(16) 0.0311(17) -0.0015(13) 0.0130(14) -0.0027(13)
C18 0.0361(18) 0.0309(18) 0.0306(17) -0.0066(14) 0.0134(15) -0.0133(15)
C19 0.058(2) 0.0223(16) 0.0358(19) -0.0044(14) 0.0244(17) -0.0119(16)
C20 0.049(2) 0.0270(18) 0.0383(19) 0.0093(15) 0.0172(16) 0.0050(16)
C21 0.0322(18) 0.0282(17) 0.0368(18) 0.0052(14) 0.0117(15) -0.0025(14)
C22 0.0279(17) 0.0242(17) 0.048(2) -0.0037(15) 0.0043(15) -0.0064(14)
C23 0.051(2) 0.041(2) 0.073(3) -0.0161(19) 0.038(2) -0.0092(18)
C24 0.039(2) 0.0297(19) 0.067(3) 0.0082(18) -0.0112(18) 0.0029(16)
C25 0.0317(18) 0.0262(17) 0.0335(18) 0.0012(14) 0.0043(14) -0.0013(14)
C26 0.069(3) 0.044(2) 0.051(2) -0.0032(18) 0.034(2) 0.0014(19)
C27 0.0355(19) 0.0253(18) 0.056(2) 0.0014(16) -0.0060(17) -0.0032(15)
N1 0.0291(14) 0.0211(13) 0.0225(13) -0.0032(10) 0.0118(11) -0.0033(11)
N2 0.0215(13) 0.0195(13) 0.0340(14) -0.0009(11) 0.0107(11) -0.0013(10)
N3 0.0247(13) 0.0207(13) 0.0222(13) 0.0013(10) 0.0057(10) 0.0003(10)
O1 0.0406(12) 0.0249(11) 0.0269(11) -0.0041(9) 0.0183(10) -0.0094(9)
O2 0.0300(12) 0.0193(11) 0.0569(14) -0.0093(10) 0.0212(11) -0.0020(9)
O3 0.0292(11) 0.0268(11) 0.0250(11) 0.0005(9) 0.0030(9) -0.0059(9)
O4 0.0304(12) 0.0207(11) 0.0478(13) -0.0021(10) 0.0037(10) -0.0054(9)
O5 0.0375(13) 0.0247(12) 0.0575(15) 0.0077(11) -0.0131(12) -0.0015(10)

loop_
_atom_type_symbol
_atom_type_description
_atom_type_scat_dispersion_real
_atom_type_scat_dispersion_imag
_atom_type_scat_source
C C 0.0033 0.0016 'International Tables Vol C Tables 4.2.6.8 and 6.1.1.4'
H H 0.0000 0.0000 'International Tables Vol C Tables 4.2.6.8 and 6.1.1.4'
N N 0.0061 0.0033 'International Tables Vol C Tables 4.2.6.8 and 6.1.1.4'
O O 0.0106 0.0060 'International Tables Vol C Tables 4.2.6.8 and 6.1.1.4'
B B 0.0013 0.0007 'International Tables Vol C Tables 4.2.6.8 and 6.1.1.4'
Mg Mg 0.0486 0.0363 'International Tables Vol C Tables 4.2.6.8 and 6.1.1.4'

loop_
_geom_angle_atom_site_label_1
_geom_angle_atom_site_label_2
_geom_angle_atom_site_label_3
_geom_angle
O4 Mg1 N1 126.55(10)
O4 Mg1 N2 108.29(10)
N1 Mg1 N2 92.58(9)
O4 Mg1 N3 135.23(10)
N1 Mg1 N3 92.03(9)
N2 Mg1 N3 89.20(9)
O4 Mg1 H2D 61.1(8)
N1 Mg1 H2D 108.3(8)
N2 Mg1 H2D 159.0(8)
N3 Mg1 H2D 88.0(8)
C16 B1 C10 114.2(2)
C16 B1 C5 111.0(2)
C10 B1 C5 107.7(2)
C16 B1 C15 117.8(2)
C10 B1 C15 101.0(2)
C5 B1 C15 104.1(2)
O5 B2 O4 104.7(3)
O5 B2 H2D 114.4(15)
O4 B2 H2D 104.2(15)
O5 B2 H2E 112.3(17)
O4 B2 H2E 115.6(17)
H2D B2 H2E 106(2)
C2 C1 H1A 109.5
C2 C1 H1B 109.5
H1A C1 H1B 109.5
C2 C1 H1C 109.5
H1A C1 H1C 109.5
H1B C1 H1C 109.5
N1 C2 C1 109.4(2)
N1 C2 C3 109.1(2)
C1 C2 C3 111.5(3)
N1 C2 C4 101.8(2)
C1 C2 C4 112.3(3)
C3 C2 C4 112.2(3)
C2 C3 H3A 109.5
C2 C3 H3B 109.5
H3A C3 H3B 109.5
C2 C3 H3C 109.5
H3A C3 H3C 109.5
H3B C3 H3C 109.5
O1 C4 C2 105.6(2)
O1 C4 H4A 110.6
C2 C4 H4A 110.6
O1 C4 H4B 110.6
C2 C4 H4B 110.6
H4A C4 H4B 108.7
N1 C5 O1 115.4(2)
N1 C5 B1 127.0(2)
O1 C5 B1 117.6(2)
C7 C6 H6A 109.5
C7 C6 H6B 109.5
H6A C6 H6B 109.5
C7 C6 H6C 109.5
H6A C6 H6C 109.5
H6B C6 H6C 109.5
N2 C7 C8 111.5(3)
N2 C7 C9 101.6(2)
C8 C7 C9 112.7(3)
N2 C7 C6 107.6(3)
C8 C7 C6 111.3(3)
C9 C7 C6 111.6(3)
C7 C8 H8A 109.5
C7 C8 H8B 109.5
H8A C8 H8B 109.5
C7 C8 H8C 109.5
H8A C8 H8C 109.5
H8B C8 H8C 109.5
O2 C9 C7 105.3(2)
O2 C9 H9A 110.7
C7 C9 H9A 110.7
O2 C9 H9B 110.7
C7 C9 H9B 110.7
H9A C9 H9B 108.8
N2 C10 O2 115.1(2)
N2 C10 B1 125.7(2)
O2 C10 B1 118.8(2)
C12 C11 H11A 109.5
C12 C11 H11B 109.5
H11A C11 H11B 109.5
C12 C11 H11C 109.5
H11A C11 H11C 109.5
H11B C11 H11C 109.5
N3 C12 C13 112.3(2)
N3 C12 C11 107.0(2)
C13 C12 C11 112.1(3)
N3 C12 C14 101.0(2)
C13 C12 C14 111.8(2)
C11 C12 C14 112.0(2)
C12 C13 H13A 109.5
C12 C13 H13B 109.5
H13A C13 H13B 109.5
C12 C13 H13C 109.5
H13A C13 H13C 109.5
H13B C13 H13C 109.5
O3 C14 C12 104.4(2)
O3 C14 H14A 110.9
C12 C14 H14A 110.9
O3 C14 H14B 110.9
C12 C14 H14B 110.9
H14A C14 H14B 108.9
N3 C15 O3 115.4(2)
N3 C15 B1 123.4(2)
O3 C15 B1 121.2(2)
C17 C16 C21 115.8(3)
C17 C16 B1 123.5(2)
C21 C16 B1 120.5(3)
C18 C17 C16 122.5(3)
C18 C17 H17 118.8
C16 C17 H17 118.8
C19 C18 C17 120.4(3)
C19 C18 H18 119.8
C17 C18 H18 119.8
C20 C19 C18 118.7(3)
C20 C19 H19 120.6
C18 C19 H19 120.6
C19 C20 C21 120.8(3)
C19 C20 H20 119.6
C21 C20 H20 119.6
C20 C21 C16 121.8(3)
C20 C21 H21 119.1
C16 C21 H21 119.1
O4 C22 C24 109.2(2)
O4 C22 C23 108.1(3)
C24 C22 C23 111.2(3)
O4 C22 C25 101.9(2)
C24 C22 C25 113.5(3)
C23 C22 C25 112.3(3)
C22 C23 H23A 109.5
C22 C23 H23B 109.5
H23A C23 H23B 109.5
C22 C23 H23C 109.5
H23A C23 H23C 109.5
H23B C23 H23C 109.5
C22 C24 H24A 109.5
C22 C24 H24B 109.5
H24A C24 H24B 109.5
C22 C24 H24C 109.5
H24A C24 H24C 109.5
H24B C24 H24C 109.5
O5 C25 C26 109.2(3)
O5 C25 C27 107.3(2)
C26 C25 C27 110.7(3)
O5 C25 C22 103.2(2)
C26 C25 C22 112.3(3)
C27 C25 C22 113.6(3)
C25 C26 H26A 109.5
C25 C26 H26B 109.5
H26A C26 H26B 109.5
C25 C26 H26C 109.5
H26A C26 H26C 109.5
H26B C26 H26C 109.5
C25 C27 H27A 109.5
C25 C27 H27B 109.5
H27A C27 H27B 109.5
C25 C27 H27C 109.5
H27A C27 H27C 109.5
H27B C27 H27C 109.5
C5 N1 C2 109.8(2)
C5 N1 Mg1 112.38(18)
C2 N1 Mg1 137.48(17)
C10 N2 C7 109.3(2)
C10 N2 Mg1 112.46(18)
C7 N2 Mg1 134.40(18)
C15 N3 C12 108.7(2)
C15 N3 Mg1 114.15(18)
C12 N3 Mg1 136.22(17)
C5 O1 C4 107.4(2)
C10 O2 C9 107.0(2)
C15 O3 C14 106.2(2)
C22 O4 B2 106.3(2)
C22 O4 Mg1 157.82(19)
B2 O4 Mg1 91.99(17)
C25 O5 B2 110.1(2)

loop_
_geom_bond_atom_site_label_1
_geom_bond_atom_site_label_2
_geom_bond_distance
Mg1 O4 1.964(2)
Mg1 N1 2.084(2)
Mg1 N2 2.116(2)
Mg1 N3 2.143(2)
Mg1 H2D 2.18(3)
B1 C16 1.615(4)
B1 C10 1.635(4)
B1 C5 1.636(4)
B1 C15 1.642(4)
B2 O5 1.445(4)
B2 O4 1.513(4)
B2 H2D 1.15(3)
B2 H2E 1.16(3)
C1 C2 1.515(4)
C1 H1A 0.9800
C1 H1B 0.9800
C1 H1C 0.9800
C2 N1 1.496(3)
C2 C3 1.515(4)
C2 C4 1.538(4)
C3 H3A 0.9800
C3 H3B 0.9800
C3 H3C 0.9800
C4 O1 1.450(3)
C4 H4A 0.9900
C4 H4B 0.9900
C5 N1 1.284(3)
C5 O1 1.359(3)
C6 C7 1.536(5)
C6 H6A 0.9800
C6 H6B 0.9800
C6 H6C 0.9800
C7 N2 1.494(4)
C7 C8 1.498(5)
C7 C9 1.529(4)
C8 H8A 0.9800
C8 H8B 0.9800
C8 H8C 0.9800
C9 O2 1.450(3)
C9 H9A 0.9900
C9 H9B 0.9900
C10 N2 1.290(3)
C10 O2 1.357(3)
C11 C12 1.524(4)
C11 H11A 0.9800
C11 H11B 0.9800
C11 H11C 0.9800
C12 N3 1.501(3)
C12 C13 1.513(4)
C12 C14 1.532(4)
C13 H13A 0.9800
C13 H13B 0.9800
C13 H13C 0.9800
C14 O3 1.459(3)
C14 H14A 0.9900
C14 H14B 0.9900
C15 N3 1.288(3)
C15 O3 1.362(3)
C16 C17 1.397(4)
C16 C21 1.402(4)
C17 C18 1.384(4)
C17 H17 0.9500
C18 C19 1.380(4)
C18 H18 0.9500
C19 C20 1.377(4)
C19 H19 0.9500
C20 C21 1.390(4)
C20 H20 0.9500
C21 H21 0.9500
C22 O4 1.452(3)
C22 C24 1.523(4)
C22 C23 1.529(4)
C22 C25 1.541(4)
C23 H23A 0.9800
C23 H23B 0.9800
C23 H23C 0.9800
C24 H24A 0.9800
C24 H24B 0.9800
C24 H24C 0.9800
C25 O5 1.425(3)
C25 C26 1.520(4)
C25 C27 1.522(4)
C26 H26A 0.9800
C26 H26B 0.9800
C26 H26C 0.9800
C27 H27A 0.9800
C27 H27B 0.9800
C27 H27C 0.9800
